data_7205098
loop_
_publ_author_name
'Shao, Kui-Zhan'
'Zhao, Ya-Hui'
'Lan, Ya-Qian'
'Wang, Xin-Long'
'Su, Zhong-Min'
'Wang, Rong-Shun'

_publ_section_title
;
 Molecular tectonics of metal--organic frameworks based on
 ligand-modulated polynuclear zinc SBUs and aromatic multicarboxylic
 acids
;
_journal_issue 3
_journal_name_full CrystEngComm
_journal_page_first 889
_journal_paper_doi 10.1039/c0ce00042f
_journal_volume 13
_journal_year 2011
_chemical_formula_sum 'C34 H43.5 N O13.25 Zn3'
_chemical_formula_weight 874.31
_chemical_name_systematic
;
?
;
_space_group_IT_number 61
_symmetry_cell_setting orthorhombic
_symmetry_space_group_name_Hall '-P 2ac 2ab'
_symmetry_space_group_name_H-M 'P b c a'
_atom_sites_solution_hydrogens geom
_atom_sites_solution_primary direct
_atom_sites_solution_secondary difmap
_audit_creation_method SHELXL-97
_cell_angle_alpha 90.00
_cell_angle_beta 90.00
_cell_angle_gamma 90.00
_cell_formula_units_Z 8
_cell_length_a 16.3790(5)
_cell_length_b 16.3610(5)
_cell_length_c 28.9990(9)
_cell_measurement_reflns_used 256
_cell_measurement_temperature 293(2)
_cell_measurement_theta_max 23.55
_cell_measurement_theta_min 2.83
_cell_volume 7771.1(4)
_computing_cell_refinement 'Bruker SMART'
_computing_data_collection 'Bruker SMART'
_computing_data_reduction 'Bruker SMART'
_computing_molecular_graphics 'Bruker SHELXTL'
_computing_publication_material 'Bruker SHELXTL'
_computing_structure_refinement 'SHELXL-97 (Sheldrick, 1997)'
_computing_structure_solution 'SHELXS-97 (Sheldrick, 1990)'
_diffrn_ambient_temperature 293(2)
_diffrn_measured_fraction_theta_full 1.000
_diffrn_measured_fraction_theta_max 0.976
_diffrn_measurement_device_type 'CCD area detector'
_diffrn_measurement_method 'omega scans'
_diffrn_radiation_monochromator graphite
_diffrn_radiation_source 'fine-focus sealed tube'
_diffrn_radiation_type MoK\a
_diffrn_radiation_wavelength 0.71069
_diffrn_reflns_av_R_equivalents 0.0688
_diffrn_reflns_av_sigmaI/netI 0.0827
_diffrn_reflns_limit_h_max 21
_diffrn_reflns_limit_h_min -20
_diffrn_reflns_limit_k_max 21
_diffrn_reflns_limit_k_min -11
_diffrn_reflns_limit_l_max 37
_diffrn_reflns_limit_l_min -36
_diffrn_reflns_number 46328
_diffrn_reflns_theta_full 25.00
_diffrn_reflns_theta_max 28.28
_diffrn_reflns_theta_min 1.40
_exptl_absorpt_coefficient_mu 1.899
_exptl_absorpt_correction_T_max 0.7262
_exptl_absorpt_correction_T_min 0.6380
_exptl_absorpt_correction_type multi-scan
_exptl_absorpt_process_details '(SADABS; Bruker, 2000)'
_exptl_crystal_colour colourless
_exptl_crystal_density_diffrn 1.495
_exptl_crystal_density_method 'not measured'
_exptl_crystal_description block
_exptl_crystal_F_000 3604
_exptl_crystal_size_max 0.26
_exptl_crystal_size_mid 0.23
_exptl_crystal_size_min 0.18
_refine_diff_density_max 0.445
_refine_diff_density_min -0.348
_refine_diff_density_rms 0.075
_refine_ls_extinction_method none
_refine_ls_goodness_of_fit_ref 0.893
_refine_ls_hydrogen_treatment constr
_refine_ls_matrix_type full
_refine_ls_number_parameters 469
_refine_ls_number_reflns 9420
_refine_ls_number_restraints 36
_refine_ls_restrained_S_all 0.930
_refine_ls_R_factor_all 0.0713
_refine_ls_R_factor_gt 0.0329
_refine_ls_shift/su_max 0.002
_refine_ls_shift/su_mean 0.000
_refine_ls_structure_factor_coef Fsqd
_refine_ls_weighting_details 'calc w=1/[\s^2^(Fo^2^)+(0.0329P)^2^+0.0000P] where P=(Fo^2^+2Fc^2^)/3'
_refine_ls_weighting_scheme calc
_refine_ls_wR_factor_gt 0.0705
_refine_ls_wR_factor_ref 0.0748
_reflns_number_gt 5521
_reflns_number_total 9420
_reflns_threshold_expression >2sigma(I)
_cod_data_source_file C0CE00042F.TXT
_cod_data_source_block 4
_cod_depositor_comments
;
The following automatic conversions were performed:
'_exptl_absorpt_correction_type' value 'MULTI-SCAN' changed to
'multi-scan' according to
'/home/saulius/struct/CIF-dictionaries/cif_core.dic' dictionary named
'cif_core.dic' version 2.4.1 from 2010-06-29.

Automatic conversion script
Id: cif_fix_enum 1555 2011-01-17 13:19:09Z saulius 
;
_cod_original_sg_symbol_H-M Pbca
_cod_original_formula_sum 'C34 H43.50 N O13.25 Zn3'
_cod_database_code 7205098

loop_
_symmetry_equiv_pos_as_xyz
'x, y, z'
'-x+1/2, -y, z+1/2'
'x+1/2, -y+1/2, -z'
'-x, y+1/2, -z+1/2'
'-x, -y, -z'
'x-1/2, y, -z-1/2'
'-x-1/2, y-1/2, z'
'x, -y-1/2, z-1/2'

loop_
_atom_site_label
_atom_site_type_symbol
_atom_site_fract_x
_atom_site_fract_y
_atom_site_fract_z
_atom_site_U_iso_or_equiv
_atom_site_adp_type
_atom_site_occupancy
_atom_site_symmetry_multiplicity
_atom_site_calc_flag
_atom_site_refinement_flags
_atom_site_disorder_assembly
_atom_site_disorder_group
O1W O 0.8348(7) 0.1357(8) 0.8853(4) 0.101(4) Uani 0.25 1 d P . .
N1 N 0.57116(15) 0.33902(17) 0.63586(10) 0.0438(7) Uani 1 1 d . . .
O7 O 0.41471(11) 0.71506(11) 0.72163(7) 0.0299(5) Uani 1 1 d . . .
C32 C 0.44061(17) 0.64204(18) 0.72849(10) 0.0275(7) Uani 1 1 d . . .
C26 C 0.39975(16) 0.59785(17) 0.76793(10) 0.0248(7) Uani 1 1 d . . .
C30 C 0.29652(16) 0.59312(17) 0.82711(10) 0.0254(7) Uani 1 1 d . . .
C27 C 0.42830(15) 0.52215(17) 0.78220(10) 0.0258(7) Uani 1 1 d . . .
H27 H 0.4725 0.4984 0.7671 0.031 Uiso 1 1 calc R . .
C29 C 0.32515(16) 0.51764(17) 0.84116(10) 0.0256(7) Uani 1 1 d . . .
H29 H 0.3001 0.4908 0.8656 0.031 Uiso 1 1 calc R . .
C28 C 0.39151(16) 0.48150(17) 0.81880(10) 0.0235(7) Uani 1 1 d . . .
C33 C 0.42168(17) 0.39983(17) 0.83397(10) 0.0254(7) Uani 1 1 d . . .
O12 O 0.48483(11) 0.37227(12) 0.81348(7) 0.0315(5) Uani 1 1 d . . .
O11 O 0.38343(12) 0.36317(11) 0.86509(7) 0.0320(5) Uani 1 1 d . . .
O10 O 0.17972(13) 0.59221(13) 0.87606(8) 0.0458(6) Uani 1 1 d . . .
Zn1 Zn 0.540268(18) 0.159908(19) 0.920011(11) 0.02265(9) Uani 1 1 d . . .
Zn2 Zn 0.549475(18) 0.277501(19) 0.830717(11) 0.02036(8) Uani 1 1 d . . .
Zn3 Zn 0.372893(18) 0.24667(2) 0.882339(11) 0.02214(8) Uani 1 1 d . . .
O4 O 0.35022(11) 0.24145(12) 0.94835(7) 0.0316(5) Uani 1 1 d . . .
O9 O 0.21953(11) 0.71053(12) 0.84632(7) 0.0340(5) Uani 1 1 d . . .
O13 O 0.48011(10) 0.19942(10) 0.86589(6) 0.0204(4) Uani 1 1 d . . .
O2 O 0.42905(12) -0.04939(12) 1.07404(8) 0.0392(6) Uani 1 1 d . . .
C21 C 0.23347(16) 0.16516(17) 1.07123(10) 0.0250(7) Uani 1 1 d . . .
O3 O 0.46100(11) 0.17183(12) 0.97040(7) 0.0360(5) Uani 1 1 d . . .
C22 C 0.26333(16) 0.09348(17) 1.09137(10) 0.0266(7) Uani 1 1 d . . .
H22 H 0.2363 0.0706 1.1164 0.032 Uiso 1 1 calc R . .
C19 C 0.34413(15) 0.16251(17) 1.01659(9) 0.0220(6) Uani 1 1 d . . .
C20 C 0.27319(16) 0.19836(17) 1.03324(9) 0.0256(7) Uani 1 1 d . . .
H20 H 0.2522 0.2447 1.0189 0.031 Uiso 1 1 calc R . .
C18 C 0.37360(16) 0.09270(17) 1.03740(9) 0.0234(6) Uani 1 1 d . . .
H18 H 0.4217 0.0694 1.0266 0.028 Uiso 1 1 calc R . .
C24 C 0.38813(17) 0.19515(17) 0.97512(10) 0.0251(7) Uani 1 1 d . . .
C17 C 0.33329(16) 0.05636(17) 1.07406(10) 0.0239(7) Uani 1 1 d . . .
O8 O 0.49426(13) 0.60692(13) 0.70655(8) 0.0446(6) Uani 1 1 d . . .
C31 C 0.33400(16) 0.63245(17) 0.79061(10) 0.0265(7) Uani 1 1 d . . .
H31 H 0.3146 0.6832 0.7811 0.032 Uiso 1 1 calc R . .
O1 O 0.32675(16) -0.05999(16) 1.12317(9) 0.0753(9) Uani 1 1 d . . .
C34 C 0.22637(17) 0.63272(19) 0.85205(10) 0.0289(7) Uani 1 1 d . . .
C23 C 0.36361(18) -0.02418(19) 1.09318(11) 0.0338(8) Uani 1 1 d . . .
C12 C 0.62644(19) 0.3483(2) 0.67783(11) 0.0446(9) Uani 1 1 d . . .
H12A H 0.6130 0.3051 0.6995 0.054 Uiso 1 1 calc R . .
H12B H 0.6823 0.3395 0.6680 0.054 Uiso 1 1 calc R . .
C16 C 0.4834(2) 0.3556(2) 0.64908(14) 0.0608(11) Uani 1 1 d . . .
H16A H 0.4495 0.3481 0.6220 0.073 Uiso 1 1 calc R . .
H16B H 0.4788 0.4123 0.6584 0.073 Uiso 1 1 calc R . .
C11 C 0.6227(2) 0.4286(2) 0.70311(13) 0.0521(10) Uani 1 1 d . . .
H11A H 0.5673 0.4386 0.7134 0.062 Uiso 1 1 calc R . .
H11B H 0.6382 0.4725 0.6824 0.062 Uiso 1 1 calc R . .
C6 C 0.6930(2) 0.4497(2) 0.53964(13) 0.0595(11) Uani 1 1 d . . .
H6A H 0.6861 0.5038 0.5528 0.071 Uiso 1 1 calc R . .
H6B H 0.6524 0.4433 0.5156 0.071 Uiso 1 1 calc R . .
C2 C 0.5569(4) 0.1425(3) 0.56148(19) 0.125(2) Uani 1 1 d U . .
H2A H 0.6155 0.1404 0.5565 0.150 Uiso 1 1 calc R . .
H2B H 0.5440 0.1052 0.5864 0.150 Uiso 1 1 calc R . .
C8 C 0.5944(2) 0.3999(2) 0.59839(12) 0.0461(9) Uani 1 1 d . . .
H8A H 0.5535 0.3977 0.5743 0.055 Uiso 1 1 calc R . .
H8B H 0.5930 0.4545 0.6115 0.055 Uiso 1 1 calc R . .
C13 C 0.3269(3) 0.2551(3) 0.7286(2) 0.128(2) Uani 1 1 d U . .
H13A H 0.2694 0.2647 0.7317 0.193 Uiso 1 1 calc R . .
H13B H 0.3530 0.2623 0.7580 0.193 Uiso 1 1 calc R . .
H13C H 0.3359 0.2003 0.7179 0.193 Uiso 1 1 calc R . .
C7 C 0.6773(2) 0.3869(2) 0.57668(12) 0.0466(9) Uani 1 1 d . . .
H7A H 0.7192 0.3908 0.6002 0.056 Uiso 1 1 calc R . .
H7B H 0.6798 0.3325 0.5634 0.056 Uiso 1 1 calc R . .
C15 C 0.4499(2) 0.3018(3) 0.68789(15) 0.0760(13) Uani 1 1 d U . .
H15A H 0.4602 0.2448 0.6805 0.091 Uiso 1 1 calc R . .
H15B H 0.4786 0.3143 0.7163 0.091 Uiso 1 1 calc R . .
C4 C 0.5806(2) 0.2518(2) 0.61897(13) 0.0536(10) Uani 1 1 d . . .
H4A H 0.5640 0.2153 0.6436 0.064 Uiso 1 1 calc R . .
H4B H 0.6381 0.2419 0.6131 0.064 Uiso 1 1 calc R . .
C5 C 0.7769(2) 0.4443(3) 0.51823(15) 0.0822(14) Uani 1 1 d . . .
H5A H 0.7826 0.4861 0.4952 0.123 Uiso 1 1 calc R . .
H5B H 0.7838 0.3916 0.5042 0.123 Uiso 1 1 calc R . .
H5C H 0.8176 0.4519 0.5417 0.123 Uiso 1 1 calc R . .
C10 C 0.6795(2) 0.4280(2) 0.74443(13) 0.0631(11) Uani 1 1 d . . .
H10A H 0.7352 0.4210 0.7337 0.076 Uiso 1 1 calc R . .
H10B H 0.6662 0.3816 0.7638 0.076 Uiso 1 1 calc R . .
C14 C 0.3616(3) 0.3136(3) 0.69511(18) 0.0997(16) Uani 1 1 d U . .
H14A H 0.3335 0.3074 0.6659 0.120 Uiso 1 1 calc R . .
H14B H 0.3520 0.3688 0.7060 0.120 Uiso 1 1 calc R . .
C9 C 0.6746(2) 0.5056(3) 0.77322(14) 0.0848(14) Uani 1 1 d . . .
H9A H 0.7115 0.5015 0.7988 0.127 Uiso 1 1 calc R . .
H9B H 0.6199 0.5124 0.7844 0.127 Uiso 1 1 calc R . .
H9C H 0.6893 0.5517 0.7545 0.127 Uiso 1 1 calc R . .
C3 C 0.5330(3) 0.2295(2) 0.57590(14) 0.0705(12) Uani 1 1 d U . .
H3A H 0.5456 0.2676 0.5513 0.085 Uiso 1 1 calc R . .
H3B H 0.4749 0.2321 0.5821 0.085 Uiso 1 1 calc R . .
C1 C 0.5154(4) 0.1150(4) 0.5196(3) 0.195(3) Uani 1 1 d U . .
H1A H 0.5323 0.0602 0.5124 0.293 Uiso 1 1 calc R . .
H1B H 0.5293 0.1506 0.4945 0.293 Uiso 1 1 calc R . .
H1C H 0.4574 0.1161 0.5244 0.293 Uiso 1 1 calc R . .
C25 C 0.15954(16) 0.20638(18) 1.09106(11) 0.0265(7) Uani 1 1 d . . .
O5 O 0.12666(11) 0.26130(12) 1.06701(7) 0.0361(5) Uani 1 1 d . . .
O6 O 0.13613(12) 0.18309(12) 1.13019(7) 0.0378(6) Uani 1 1 d . . .
H13O H 0.4810 0.1653 0.8447 0.057 Uiso 1 1 d R . .
H1BO H 0.8633 0.0971 0.8786 0.057 Uiso 0.25 1 d PR . .
H1AO H 0.8141 0.1564 0.8615 0.057 Uiso 0.25 1 d PR . .

loop_
_atom_site_aniso_label
_atom_site_aniso_U_11
_atom_site_aniso_U_22
_atom_site_aniso_U_33
_atom_site_aniso_U_23
_atom_site_aniso_U_13
_atom_site_aniso_U_12
O1W 0.083(9) 0.105(10) 0.114(11) -0.028(9) 0.018(8) -0.050(8)
N1 0.0385(16) 0.0465(18) 0.0464(18) 0.0109(15) -0.0047(14) 0.0071(14)
O7 0.0372(12) 0.0203(11) 0.0322(12) 0.0079(9) 0.0110(10) 0.0049(10)
C32 0.0289(17) 0.0268(18) 0.0267(17) 0.0068(14) 0.0045(13) 0.0029(14)
C26 0.0266(15) 0.0211(16) 0.0269(17) 0.0053(13) 0.0064(13) 0.0040(13)
C30 0.0241(15) 0.0231(17) 0.0291(18) 0.0014(14) 0.0037(13) 0.0012(13)
C27 0.0229(15) 0.0264(17) 0.0279(18) 0.0027(14) 0.0062(13) 0.0067(13)
C29 0.0267(16) 0.0249(17) 0.0251(17) 0.0066(13) 0.0053(13) -0.0001(13)
C28 0.0237(15) 0.0211(16) 0.0256(17) 0.0038(13) 0.0022(13) 0.0022(12)
C33 0.0264(16) 0.0239(17) 0.0258(17) -0.0007(14) -0.0031(14) -0.0022(13)
O12 0.0305(11) 0.0297(12) 0.0342(13) 0.0102(10) 0.0080(10) 0.0097(10)
O11 0.0400(12) 0.0211(11) 0.0351(12) 0.0098(10) 0.0118(10) 0.0027(10)
O10 0.0392(13) 0.0355(13) 0.0627(17) 0.0130(12) 0.0281(12) 0.0056(11)
Zn1 0.01802(16) 0.02222(18) 0.02773(19) 0.00613(14) 0.00170(14) 0.00097(15)
Zn2 0.01981(16) 0.02003(18) 0.02123(17) -0.00051(14) -0.00058(14) 0.00020(14)
Zn3 0.01797(16) 0.02383(18) 0.02462(18) 0.00493(15) -0.00110(14) -0.00075(14)
O4 0.0376(12) 0.0318(12) 0.0254(12) 0.0079(10) 0.0091(9) 0.0114(10)
O9 0.0309(11) 0.0247(12) 0.0462(14) 0.0061(10) 0.0120(10) 0.0059(10)
O13 0.0201(9) 0.0194(10) 0.0217(10) -0.0040(9) -0.0010(8) -0.0007(8)
O2 0.0327(12) 0.0282(12) 0.0568(15) 0.0110(11) 0.0084(11) 0.0130(10)
C21 0.0231(15) 0.0268(17) 0.0252(17) 0.0014(14) 0.0025(12) 0.0057(13)
O3 0.0262(11) 0.0499(14) 0.0319(12) 0.0071(10) 0.0110(10) 0.0075(11)
C22 0.0261(16) 0.0302(18) 0.0235(17) 0.0046(14) 0.0043(13) 0.0011(14)
C19 0.0205(14) 0.0233(16) 0.0220(16) 0.0014(13) 0.0053(12) 0.0019(13)
C20 0.0291(16) 0.0238(17) 0.0239(17) 0.0060(13) 0.0014(13) 0.0080(13)
C18 0.0201(14) 0.0258(17) 0.0244(16) -0.0043(13) 0.0007(13) 0.0064(13)
C24 0.0274(16) 0.0221(17) 0.0258(17) -0.0010(13) 0.0041(13) 0.0013(13)
C17 0.0234(15) 0.0234(17) 0.0249(17) 0.0002(13) 0.0000(13) 0.0066(13)
O8 0.0486(14) 0.0397(14) 0.0453(15) 0.0209(11) 0.0272(12) 0.0231(11)
C31 0.0258(15) 0.0220(17) 0.0318(18) 0.0038(14) 0.0017(14) 0.0022(13)
O1 0.083(2) 0.0621(19) 0.080(2) 0.0461(16) 0.0442(16) 0.0320(16)
C34 0.0219(16) 0.0317(19) 0.0332(19) 0.0025(15) 0.0024(14) 0.0031(14)
C23 0.0313(18) 0.0312(19) 0.039(2) 0.0048(16) 0.0003(15) 0.0070(15)
C12 0.0386(19) 0.051(2) 0.044(2) 0.0131(18) -0.0068(17) 0.0076(18)
C16 0.038(2) 0.073(3) 0.072(3) 0.020(2) -0.0055(19) 0.013(2)
C11 0.047(2) 0.053(2) 0.056(3) 0.004(2) -0.0022(19) 0.0074(19)
C6 0.074(3) 0.058(3) 0.047(2) 0.011(2) -0.001(2) 0.009(2)
C2 0.159(4) 0.099(3) 0.117(4) -0.020(3) -0.077(3) 0.003(3)
C8 0.053(2) 0.044(2) 0.041(2) 0.0112(18) -0.0069(18) 0.0091(18)
C13 0.105(3) 0.123(4) 0.158(4) 0.049(3) 0.035(3) -0.002(3)
C7 0.047(2) 0.044(2) 0.049(2) 0.0043(18) -0.0055(18) -0.0031(18)
C15 0.051(2) 0.094(3) 0.084(3) 0.031(2) 0.003(2) 0.002(2)
C4 0.054(2) 0.044(2) 0.062(3) 0.012(2) -0.014(2) 0.0031(19)
C5 0.083(3) 0.089(4) 0.074(3) 0.023(3) 0.019(3) -0.001(3)
C10 0.058(3) 0.075(3) 0.056(3) 0.006(2) 0.001(2) -0.002(2)
C14 0.071(3) 0.117(3) 0.111(3) 0.035(3) 0.023(3) 0.010(3)
C9 0.079(3) 0.107(4) 0.068(3) -0.021(3) 0.001(3) -0.017(3)
C3 0.079(3) 0.060(3) 0.071(3) 0.000(2) -0.025(2) 0.000(2)
C1 0.213(5) 0.171(5) 0.201(5) -0.012(4) -0.027(4) -0.003(4)
C25 0.0223(15) 0.0257(18) 0.0315(18) -0.0012(14) 0.0035(13) 0.0029(13)
O5 0.0300(11) 0.0401(14) 0.0380(13) 0.0108(11) 0.0079(10) 0.0180(10)
O6 0.0377(12) 0.0423(14) 0.0335(13) 0.0099(11) 0.0186(10) 0.0173(10)

loop_
_atom_type_symbol
_atom_type_description
_atom_type_scat_dispersion_real
_atom_type_scat_dispersion_imag
_atom_type_scat_source
C C 0.0033 0.0016 'International Tables Vol C Tables 4.2.6.8 and 6.1.1.4'
H H 0.0000 0.0000 'International Tables Vol C Tables 4.2.6.8 and 6.1.1.4'
O O 0.0106 0.0060 'International Tables Vol C Tables 4.2.6.8 and 6.1.1.4'
N N 0.0061 0.0033 'International Tables Vol C Tables 4.2.6.8 and 6.1.1.4'
Zn Zn 0.2839 1.4301 'International Tables Vol C Tables 4.2.6.8 and 6.1.1.4'

loop_
_geom_angle_atom_site_label_1
_geom_angle_atom_site_label_2
_geom_angle_atom_site_label_3
_geom_angle
_geom_angle_site_symmetry_1
_geom_angle_site_symmetry_3
_geom_angle_publ_flag
H1BO O1W H1AO 110.5 . . ?
C16 N1 C4 110.3(3) . . ?
C16 N1 C8 107.6(2) . . ?
C4 N1 C8 111.1(3) . . ?
C16 N1 C12 110.1(3) . . ?
C4 N1 C12 106.9(2) . . ?
C8 N1 C12 110.8(3) . . ?
C32 O7 Zn2 121.11(18) . 4_656 ?
O8 C32 O7 126.3(3) . . ?
O8 C32 C26 119.1(3) . . ?
O7 C32 C26 114.6(2) . . ?
C31 C26 C27 119.1(3) . . ?
C31 C26 C32 120.6(2) . . ?
C27 C26 C32 120.3(2) . . ?
C29 C30 C31 119.4(3) . . ?
C29 C30 C34 120.1(3) . . ?
C31 C30 C34 120.5(3) . . ?
C26 C27 C28 120.6(3) . . ?
C26 C27 H27 119.7 . . ?
C28 C27 H27 119.7 . . ?
C30 C29 C28 120.3(3) . . ?
C30 C29 H29 119.8 . . ?
C28 C29 H29 119.8 . . ?
C27 C28 C29 119.3(3) . . ?
C27 C28 C33 120.7(2) . . ?
C29 C28 C33 120.0(3) . . ?
O11 C33 O12 124.9(3) . . ?
O11 C33 C28 118.5(3) . . ?
O12 C33 C28 116.6(3) . . ?
C33 O12 Zn2 127.19(19) . . ?
C33 O11 Zn3 133.45(19) . . ?
O2 Zn1 O5 115.02(9) 5_657 3_557 ?
O2 Zn1 O13 121.53(8) 5_657 . ?
O5 Zn1 O13 107.50(8) 3_557 . ?
O2 Zn1 O3 101.74(9) 5_657 . ?
O5 Zn1 O3 105.68(9) 3_557 . ?
O13 Zn1 O3 103.32(8) . . ?
O7 Zn2 O6 114.69(9) 4_646 3_557 ?
O7 Zn2 O12 112.80(8) 4_646 . ?
O6 Zn2 O12 106.60(9) 3_557 . ?
O7 Zn2 O13 103.76(8) 4_646 . ?
O6 Zn2 O13 109.48(8) 3_557 . ?
O12 Zn2 O13 109.45(7) . . ?
O9 Zn3 O4 111.58(9) 7_655 . ?
O9 Zn3 O13 116.48(8) 7_655 . ?
O4 Zn3 O13 112.86(8) . . ?
O9 Zn3 O11 103.10(8) 7_655 . ?
O4 Zn3 O11 107.86(8) . . ?
O13 Zn3 O11 103.79(8) . . ?
C24 O4 Zn3 122.77(18) . . ?
C34 O9 Zn3 107.50(18) . 7_665 ?
Zn1 O13 Zn3 112.44(8) . . ?
Zn1 O13 Zn2 109.55(8) . . ?
Zn3 O13 Zn2 112.30(8) . . ?
Zn1 O13 H13O 111.1 . . ?
Zn3 O13 H13O 117.2 . . ?
Zn2 O13 H13O 92.4 . . ?
C23 O2 Zn1 119.6(2) . 5_657 ?
C20 C21 C22 119.7(3) . . ?
C20 C21 C25 120.4(3) . . ?
C22 C21 C25 119.9(3) . . ?
C24 O3 Zn1 137.44(19) . . ?
C17 C22 C21 120.2(3) . . ?
C17 C22 H22 119.9 . . ?
C21 C22 H22 119.9 . . ?
C18 C19 C20 119.4(3) . . ?
C18 C19 C24 118.5(2) . . ?
C20 C19 C24 122.0(3) . . ?
C19 C20 C21 120.2(3) . . ?
C19 C20 H20 119.9 . . ?
C21 C20 H20 119.9 . . ?
C19 C18 C17 121.6(2) . . ?
C19 C18 H18 119.2 . . ?
C17 C18 H18 119.2 . . ?
O4 C24 O3 125.9(3) . . ?
O4 C24 C19 118.4(2) . . ?
O3 C24 C19 115.7(3) . . ?
C18 C17 C22 118.8(3) . . ?
C18 C17 C23 119.9(3) . . ?
C22 C17 C23 121.2(3) . . ?
C30 C31 C26 121.3(3) . . ?
C30 C31 H31 119.4 . . ?
C26 C31 H31 119.4 . . ?
O10 C34 O9 123.5(3) . . ?
O10 C34 C30 121.0(3) . . ?
O9 C34 C30 115.5(3) . . ?
O1 C23 O2 125.1(3) . . ?
O1 C23 C17 121.4(3) . . ?
O2 C23 C17 113.4(3) . . ?
C11 C12 N1 116.9(3) . . ?
C11 C12 H12A 108.1 . . ?
N1 C12 H12A 108.1 . . ?
C11 C12 H12B 108.1 . . ?
N1 C12 H12B 108.1 . . ?
H12A C12 H12B 107.3 . . ?
N1 C16 C15 115.1(3) . . ?
N1 C16 H16A 108.5 . . ?
C15 C16 H16A 108.5 . . ?
N1 C16 H16B 108.5 . . ?
C15 C16 H16B 108.5 . . ?
H16A C16 H16B 107.5 . . ?
C12 C11 C10 110.8(3) . . ?
C12 C11 H11A 109.5 . . ?
C10 C11 H11A 109.5 . . ?
C12 C11 H11B 109.5 . . ?
C10 C11 H11B 109.5 . . ?
H11A C11 H11B 108.1 . . ?
C7 C6 C5 114.1(3) . . ?
C7 C6 H6A 108.7 . . ?
C5 C6 H6A 108.7 . . ?
C7 C6 H6B 108.7 . . ?
C5 C6 H6B 108.7 . . ?
H6A C6 H6B 107.6 . . ?
C1 C2 C3 113.2(5) . . ?
C1 C2 H2A 108.9 . . ?
C3 C2 H2A 108.9 . . ?
C1 C2 H2B 108.9 . . ?
C3 C2 H2B 108.9 . . ?
H2A C2 H2B 107.8 . . ?
C7 C8 N1 115.4(3) . . ?
C7 C8 H8A 108.4 . . ?
N1 C8 H8A 108.4 . . ?
C7 C8 H8B 108.4 . . ?
N1 C8 H8B 108.4 . . ?
H8A C8 H8B 107.5 . . ?
C14 C13 H13A 109.5 . . ?
C14 C13 H13B 109.5 . . ?
H13A C13 H13B 109.5 . . ?
C14 C13 H13C 109.5 . . ?
H13A C13 H13C 109.5 . . ?
H13B C13 H13C 109.5 . . ?
C6 C7 C8 110.7(3) . . ?
C6 C7 H7A 109.5 . . ?
C8 C7 H7A 109.5 . . ?
C6 C7 H7B 109.5 . . ?
C8 C7 H7B 109.5 . . ?
H7A C7 H7B 108.1 . . ?
C14 C15 C16 112.4(3) . . ?
C14 C15 H15A 109.1 . . ?
C16 C15 H15A 109.1 . . ?
C14 C15 H15B 109.1 . . ?
C16 C15 H15B 109.1 . . ?
H15A C15 H15B 107.9 . . ?
N1 C4 C3 116.1(3) . . ?
N1 C4 H4A 108.3 . . ?
C3 C4 H4A 108.3 . . ?
N1 C4 H4B 108.3 . . ?
C3 C4 H4B 108.3 . . ?
H4A C4 H4B 107.4 . . ?
C6 C5 H5A 109.5 . . ?
C6 C5 H5B 109.5 . . ?
H5A C5 H5B 109.5 . . ?
C6 C5 H5C 109.5 . . ?
H5A C5 H5C 109.5 . . ?
H5B C5 H5C 109.5 . . ?
C11 C10 C9 113.3(3) . . ?
C11 C10 H10A 108.9 . . ?
C9 C10 H10A 108.9 . . ?
C11 C10 H10B 108.9 . . ?
C9 C10 H10B 108.9 . . ?
H10A C10 H10B 107.7 . . ?
C15 C14 C13 112.7(4) . . ?
C15 C14 H14A 109.1 . . ?
C13 C14 H14A 109.1 . . ?
C15 C14 H14B 109.1 . . ?
C13 C14 H14B 109.1 . . ?
H14A C14 H14B 107.8 . . ?
C10 C9 H9A 109.5 . . ?
C10 C9 H9B 109.5 . . ?
H9A C9 H9B 109.5 . . ?
C10 C9 H9C 109.5 . . ?
H9A C9 H9C 109.5 . . ?
H9B C9 H9C 109.5 . . ?
C4 C3 C2 108.5(3) . . ?
C4 C3 H3A 110.0 . . ?
C2 C3 H3A 110.0 . . ?
C4 C3 H3B 110.0 . . ?
C2 C3 H3B 110.0 . . ?
H3A C3 H3B 108.4 . . ?
C2 C1 H1A 109.5 . . ?
C2 C1 H1B 109.5 . . ?
H1A C1 H1B 109.5 . . ?
C2 C1 H1C 109.5 . . ?
H1A C1 H1C 109.5 . . ?
H1B C1 H1C 109.5 . . ?
O6 C25 O5 125.9(3) . . ?
O6 C25 C21 117.1(3) . . ?
O5 C25 C21 117.0(3) . . ?
C25 O5 Zn1 132.48(19) . 3_457 ?
C25 O6 Zn2 130.85(19) . 3_457 ?

loop_
_geom_bond_atom_site_label_1
_geom_bond_atom_site_label_2
_geom_bond_distance
_geom_bond_site_symmetry_2
_geom_bond_publ_flag
O1W H1BO 0.8093 . ?
O1W H1AO 0.8398 . ?
N1 C16 1.512(4) . ?
N1 C4 1.516(4) . ?
N1 C8 1.523(4) . ?
N1 C12 1.525(4) . ?
O7 C32 1.283(3) . ?
O7 Zn2 1.9214(18) 4_656 ?
C32 O8 1.228(3) . ?
C32 C26 1.510(4) . ?
C26 C31 1.383(4) . ?
C26 C27 1.387(4) . ?
C30 C29 1.382(4) . ?
C30 C31 1.383(4) . ?
C30 C34 1.504(4) . ?
C27 C28 1.390(4) . ?
C27 H27 0.9300 . ?
C29 C28 1.397(4) . ?
C29 H29 0.9300 . ?
C28 C33 1.491(4) . ?
C33 O11 1.252(3) . ?
C33 O12 1.275(3) . ?
O12 Zn2 1.9429(19) . ?
O11 Zn3 1.9780(19) . ?
O10 C34 1.228(3) . ?
Zn1 O2 1.885(2) 5_657 ?
Zn1 O5 1.9508(19) 3_557 ?
Zn1 O13 1.9626(17) . ?
Zn1 O3 1.9643(18) . ?
Zn2 O7 1.9214(18) 4_646 ?
Zn2 O6 1.9276(19) 3_557 ?
Zn2 O13 1.9908(17) . ?
Zn3 O9 1.9319(19) 7_655 ?
Zn3 O4 1.9517(19) . ?
Zn3 O13 1.9772(17) . ?
O4 C24 1.250(3) . ?
O9 C34 1.289(3) . ?
O9 Zn3 1.9319(18) 7_665 ?
O13 H13O 0.8308 . ?
O2 C23 1.275(3) . ?
O2 Zn1 1.885(2) 5_657 ?
C21 C20 1.390(4) . ?
C21 C22 1.398(4) . ?
C21 C25 1.501(4) . ?
O3 C24 1.261(3) . ?
C22 C17 1.391(4) . ?
C22 H22 0.9300 . ?
C19 C18 1.379(4) . ?
C19 C20 1.388(3) . ?
C19 C24 1.500(4) . ?
C20 H20 0.9300 . ?
C18 C17 1.386(4) . ?
C18 H18 0.9300 . ?
C17 C23 1.513(4) . ?
C31 H31 0.9300 . ?
O1 C23 1.210(4) . ?
C12 C11 1.506(4) . ?
C12 H12A 0.9700 . ?
C12 H12B 0.9700 . ?
C16 C15 1.531(5) . ?
C16 H16A 0.9700 . ?
C16 H16B 0.9700 . ?
C11 C10 1.517(5) . ?
C11 H11A 0.9700 . ?
C11 H11B 0.9700 . ?
C6 C7 1.509(4) . ?
C6 C5 1.510(4) . ?
C6 H6A 0.9700 . ?
C6 H6B 0.9700 . ?
C2 C1 1.463(7) . ?
C2 C3 1.534(6) . ?
C2 H2A 0.9700 . ?
C2 H2B 0.9700 . ?
C8 C7 1.511(4) . ?
C8 H8A 0.9700 . ?
C8 H8B 0.9700 . ?
C13 C14 1.477(6) . ?
C13 H13A 0.9600 . ?
C13 H13B 0.9600 . ?
C13 H13C 0.9600 . ?
C7 H7A 0.9700 . ?
C7 H7B 0.9700 . ?
C15 C14 1.474(5) . ?
C15 H15A 0.9700 . ?
C15 H15B 0.9700 . ?
C4 C3 1.517(5) . ?
C4 H4A 0.9700 . ?
C4 H4B 0.9700 . ?
C5 H5A 0.9600 . ?
C5 H5B 0.9600 . ?
C5 H5C 0.9600 . ?
C10 C9 1.521(5) . ?
C10 H10A 0.9700 . ?
C10 H10B 0.9700 . ?
C14 H14A 0.9700 . ?
C14 H14B 0.9700 . ?
C9 H9A 0.9600 . ?
C9 H9B 0.9600 . ?
C9 H9C 0.9600 . ?
C3 H3A 0.9700 . ?
C3 H3B 0.9700 . ?
C1 H1A 0.9600 . ?
C1 H1B 0.9600 . ?
C1 H1C 0.9600 . ?
C25 O6 1.257(3) . ?
C25 O5 1.258(3) . ?
O5 Zn1 1.9508(19) 3_457 ?
O6 Zn2 1.9276(19) 3_457 ?

loop_
_geom_torsion_atom_site_label_1
_geom_torsion_atom_site_label_2
_geom_torsion_atom_site_label_3
_geom_torsion_atom_site_label_4
_geom_torsion
_geom_torsion_site_symmetry_1
_geom_torsion_site_symmetry_2
_geom_torsion_site_symmetry_3
_geom_torsion_site_symmetry_4
_geom_torsion_publ_flag
Zn2 O7 C32 O8 7.0(4) 4_656 . . . ?
Zn2 O7 C32 C26 -173.45(18) 4_656 . . . ?
O8 C32 C26 C31 -173.9(3) . . . . ?
O7 C32 C26 C31 6.5(4) . . . . ?
O8 C32 C26 C27 6.7(4) . . . . ?
O7 C32 C26 C27 -172.8(3) . . . . ?
C31 C26 C27 C28 -0.1(4) . . . . ?
C32 C26 C27 C28 179.3(3) . . . . ?
C31 C30 C29 C28 0.2(4) . . . . ?
C34 C30 C29 C28 -178.5(3) . . . . ?
C26 C27 C28 C29 0.1(4) . . . . ?
C26 C27 C28 C33 179.5(3) . . . . ?
C30 C29 C28 C27 -0.2(4) . . . . ?
C30 C29 C28 C33 -179.6(3) . . . . ?
C27 C28 C33 O11 -175.5(3) . . . . ?
C29 C28 C33 O11 4.0(4) . . . . ?
C27 C28 C33 O12 3.8(4) . . . . ?
C29 C28 C33 O12 -176.8(2) . . . . ?
O11 C33 O12 Zn2 -11.1(4) . . . . ?
C28 C33 O12 Zn2 169.72(18) . . . . ?
O12 C33 O11 Zn3 -23.5(4) . . . . ?
C28 C33 O11 Zn3 155.67(19) . . . . ?
C33 O12 Zn2 O7 140.8(2) . . . 4_646 ?
C33 O12 Zn2 O6 -92.4(2) . . . 3_557 ?
C33 O12 Zn2 O13 25.9(2) . . . . ?
C33 O11 Zn3 O9 -89.4(3) . . . 7_655 ?
C33 O11 Zn3 O4 152.4(3) . . . . ?
C33 O11 Zn3 O13 32.5(3) . . . . ?
O9 Zn3 O4 C24 115.8(2) 7_655 . . . ?
O13 Zn3 O4 C24 -17.6(2) . . . . ?
O11 Zn3 O4 C24 -131.6(2) . . . . ?
O2 Zn1 O13 Zn3 119.70(10) 5_657 . . . ?
O5 Zn1 O13 Zn3 -104.76(10) 3_557 . . . ?
O3 Zn1 O13 Zn3 6.71(11) . . . . ?
O2 Zn1 O13 Zn2 -114.69(10) 5_657 . . . ?
O5 Zn1 O13 Zn2 20.86(11) 3_557 . . . ?
O3 Zn1 O13 Zn2 132.33(9) . . . . ?
O9 Zn3 O13 Zn1 -132.11(9) 7_655 . . . ?
O4 Zn3 O13 Zn1 -1.12(11) . . . . ?
O11 Zn3 O13 Zn1 115.38(9) . . . . ?
O9 Zn3 O13 Zn2 103.79(10) 7_655 . . . ?
O4 Zn3 O13 Zn2 -125.22(9) . . . . ?
O11 Zn3 O13 Zn2 -8.72(11) . . . . ?
O7 Zn2 O13 Zn1 104.15(9) 4_646 . . . ?
O6 Zn2 O13 Zn1 -18.72(11) 3_557 . . . ?
O12 Zn2 O13 Zn1 -135.22(9) . . . . ?
O7 Zn2 O13 Zn3 -130.15(9) 4_646 . . . ?
O6 Zn2 O13 Zn3 106.98(10) 3_557 . . . ?
O12 Zn2 O13 Zn3 -9.52(11) . . . . ?
O2 Zn1 O3 C24 -125.4(3) 5_657 . . . ?
O5 Zn1 O3 C24 114.2(3) 3_557 . . . ?
O13 Zn1 O3 C24 1.4(3) . . . . ?
C20 C21 C22 C17 1.2(4) . . . . ?
C25 C21 C22 C17 -178.0(3) . . . . ?
C18 C19 C20 C21 1.5(4) . . . . ?
C24 C19 C20 C21 178.7(3) . . . . ?
C22 C21 C20 C19 -2.7(4) . . . . ?
C25 C21 C20 C19 176.4(3) . . . . ?
C20 C19 C18 C17 1.3(4) . . . . ?
C24 C19 C18 C17 -176.0(3) . . . . ?
Zn3 O4 C24 O3 29.8(4) . . . . ?
Zn3 O4 C24 C19 -149.27(19) . . . . ?
Zn1 O3 C24 O4 -22.7(5) . . . . ?
Zn1 O3 C24 C19 156.5(2) . . . . ?
C18 C19 C24 O4 158.8(3) . . . . ?
C20 C19 C24 O4 -18.4(4) . . . . ?
C18 C19 C24 O3 -20.4(4) . . . . ?
C20 C19 C24 O3 162.4(3) . . . . ?
C19 C18 C17 C22 -2.8(4) . . . . ?
C19 C18 C17 C23 174.6(3) . . . . ?
C21 C22 C17 C18 1.5(4) . . . . ?
C21 C22 C17 C23 -175.9(3) . . . . ?
C29 C30 C31 C26 -0.2(4) . . . . ?
C34 C30 C31 C26 178.5(3) . . . . ?
C27 C26 C31 C30 0.1(4) . . . . ?
C32 C26 C31 C30 -179.3(3) . . . . ?
Zn3 O9 C34 O10 0.9(4) 7_665 . . . ?
Zn3 O9 C34 C30 -179.00(19) 7_665 . . . ?
C29 C30 C34 O10 -19.8(4) . . . . ?
C31 C30 C34 O10 161.5(3) . . . . ?
C29 C30 C34 O9 160.1(3) . . . . ?
C31 C30 C34 O9 -18.6(4) . . . . ?
Zn1 O2 C23 O1 16.4(5) 5_657 . . . ?
Zn1 O2 C23 C17 -162.30(19) 5_657 . . . ?
C18 C17 C23 O1 -175.2(3) . . . . ?
C22 C17 C23 O1 2.2(5) . . . . ?
C18 C17 C23 O2 3.6(4) . . . . ?
C22 C17 C23 O2 -179.1(3) . . . . ?
C16 N1 C12 C11 -55.6(4) . . . . ?
C4 N1 C12 C11 -175.5(3) . . . . ?
C8 N1 C12 C11 63.3(4) . . . . ?
C4 N1 C16 C15 60.8(4) . . . . ?
C8 N1 C16 C15 -177.9(3) . . . . ?
C12 N1 C16 C15 -57.0(4) . . . . ?
N1 C12 C11 C10 178.8(3) . . . . ?
C16 N1 C8 C7 -173.3(3) . . . . ?
C4 N1 C8 C7 -52.4(4) . . . . ?
C12 N1 C8 C7 66.3(4) . . . . ?
C5 C6 C7 C8 176.3(3) . . . . ?
N1 C8 C7 C6 179.0(3) . . . . ?
N1 C16 C15 C14 -172.7(4) . . . . ?
C16 N1 C4 C3 62.5(4) . . . . ?
C8 N1 C4 C3 -56.7(4) . . . . ?
C12 N1 C4 C3 -177.8(3) . . . . ?
C12 C11 C10 C9 -176.3(3) . . . . ?
C16 C15 C14 C13 173.2(4) . . . . ?
N1 C4 C3 C2 174.3(4) . . . . ?
C1 C2 C3 C4 -179.1(5) . . . . ?
C20 C21 C25 O6 -166.4(3) . . . . ?
C22 C21 C25 O6 12.8(4) . . . . ?
C20 C21 C25 O5 13.5(4) . . . . ?
C22 C21 C25 O5 -167.3(3) . . . . ?
O6 C25 O5 Zn1 8.5(5) . . . 3_457 ?
C21 C25 O5 Zn1 -171.36(18) . . . 3_457 ?
O5 C25 O6 Zn2 -3.7(5) . . . 3_457 ?
C21 C25 O6 Zn2 176.18(18) . . . 3_457 ?
